data_7010125
loop_
_publ_author_name
'Bellamy, Dena'
'Christofides, Aristides'
'Connelly, Neil G.'
'Lewis, Gareth R.'
'Orpen, A. Guy'
'Thornton, Peter'

_publ_section_title
;
 Structure dependence on redox state and charge in
 [Fe4(\m3-S4)(\h-C5H5)4]m[M(mnt)2]n (M&#x2005;=&#x2005;Ni or Pt, m,
 n&#x2005;=&#x2005;1 or 2)
;
_journal_issue 22
_journal_name_full 'Journal of the Chemical Society, Dalton Transactions'
_journal_page_first 4038
_journal_paper_doi 10.1039/b006262f
_journal_year 2000
_chemical_formula_sum 'C48 H40 Fe8 N4 Ni S12'
_chemical_formula_weight 1563.07
_chemical_name_systematic
; 
 ? 
;
_space_group_IT_number 14
_symmetry_cell_setting monoclinic
_symmetry_space_group_name_Hall '-P 2ybc'
_symmetry_space_group_name_H-M 'P 1 21/c 1'
_atom_sites_solution_hydrogens geom
_atom_sites_solution_primary direct
_atom_sites_solution_secondary difmap
_audit_creation_method SHELXL
_cell_angle_alpha 90.00
_cell_angle_beta 100.836(10)
_cell_angle_gamma 90.00
_cell_formula_units_Z 2
_cell_length_a 10.6645(11)
_cell_length_b 16.224(2)
_cell_length_c 15.863(2)
_cell_measurement_reflns_used 369
_cell_measurement_temperature 173(2)
_cell_measurement_theta_max 24.97
_cell_measurement_theta_min 2.02
_cell_volume 2695.7(6)
_computing_cell_refinement 'local programs'
_computing_data_collection 'Siemens SMART'
_computing_data_reduction 'Siemens SAINT'
_computing_structure_refinement 'SHELXL-93 (Sheldrick, 1993)'
_computing_structure_solution 'SHELXS-86 (Sheldrick, 1990)'
_diffrn_ambient_temperature 173(2)
_diffrn_measurement_device 'Siemens SMART CCD diffractometer'
_diffrn_measurement_method '\w rotation with narrow frames'
_diffrn_radiation_monochromator graphite
_diffrn_radiation_source 'fine-focus sealed tube'
_diffrn_radiation_type MoK\a
_diffrn_radiation_wavelength 0.71073
_diffrn_reflns_av_R_equivalents 0.0328
_diffrn_reflns_av_sigmaI/netI 0.0341
_diffrn_reflns_limit_h_max 13
_diffrn_reflns_limit_h_min -1
_diffrn_reflns_limit_k_max 21
_diffrn_reflns_limit_k_min -1
_diffrn_reflns_limit_l_max 20
_diffrn_reflns_limit_l_min -20
_diffrn_reflns_number 7640
_diffrn_reflns_theta_max 27.50
_diffrn_reflns_theta_min 1.94
_exptl_absorpt_coefficient_mu 2.933
_exptl_absorpt_correction_T_max 0.887
_exptl_absorpt_correction_T_min 0.643
_exptl_absorpt_correction_type empirical
_exptl_crystal_colour black
_exptl_crystal_density_diffrn 1.926
_exptl_crystal_density_meas ?
_exptl_crystal_description diamonds
_exptl_crystal_F_000 1568
_exptl_crystal_size_max 0.32
_exptl_crystal_size_mid 0.12
_exptl_crystal_size_min 0.07
_refine_diff_density_max 1.888
_refine_diff_density_min -1.770
_refine_diff_density_rms 0.598
_refine_ls_extinction_method none
_refine_ls_goodness_of_fit_all 1.256
_refine_ls_goodness_of_fit_obs 1.255
_refine_ls_hydrogen_treatment noref
_refine_ls_matrix_type full
_refine_ls_number_parameters 331
_refine_ls_number_reflns 6162
_refine_ls_number_restraints 0
_refine_ls_restrained_S_all 1.263
_refine_ls_restrained_S_obs 1.255
_refine_ls_R_factor_all 0.0557
_refine_ls_R_factor_obs 0.0448
_refine_ls_shift/esd_max 0.002
_refine_ls_shift/esd_mean 0.000
_refine_ls_structure_factor_coef Fsqd
_refine_ls_weighting_details 'w=1/[\s^2^(Fo^2^)+(0.0755P)^2^+1.3834P] where P=(Fo^2^+2Fc^2^)/3'
_refine_ls_weighting_scheme calc
_refine_ls_wR_factor_all 0.1449
_refine_ls_wR_factor_obs 0.1311
_reflns_number_observed 5166
_reflns_number_total 6171
_reflns_observed_criterion >2sigma(I)
_cod_data_source_file b006262f.txt
_cod_data_source_block 3
_cod_depositor_comments
;
The following automatic conversions were performed:

'_refine_ls_weighting_scheme' value 'calc
w=1/[\s^2^(Fo^2^)+(0.0755P)^2^+1.3834P] where P=(Fo^2^+2Fc^2^)/3' was
changed to 'calc'. New tag '_refine_ls_weighting_details' was
created. The value of the new tag was set to
'w=1/[\s^2^(Fo^2^)+(0.0755P)^2^+1.3834P] where P=(Fo^2^+2Fc^2^)/3'.

Automatic conversion script
Id: cif_fix_values 3143 2015-03-26 13:38:13Z robertas 
;
_cod_original_cell_volume 2695.7(5)
_cod_original_sg_symbol_H-M P2(1)/c
_cod_database_code 7010125

loop_
_symmetry_equiv_pos_as_xyz
'x, y, z'
'-x, y+1/2, -z+1/2'
'-x, -y, -z'
'x, -y-1/2, z-1/2'

loop_
_atom_site_aniso_label
_atom_site_aniso_U_11
_atom_site_aniso_U_22
_atom_site_aniso_U_33
_atom_site_aniso_U_23
_atom_site_aniso_U_13
_atom_site_aniso_U_12
Ni1 0.0441(4) 0.0435(4) 0.0467(4) 0.0091(3) 0.0164(4) 0.0107(3)
Fe1 0.0296(3) 0.0282(3) 0.0344(3) -0.0073(2) 0.0080(2) -0.0024(2)
Fe2 0.0324(3) 0.0240(3) 0.0301(3) -0.0008(2) 0.0097(2) -0.0047(2)
Fe3 0.0297(3) 0.0262(3) 0.0289(3) -0.0004(2) 0.0050(2) 0.0059(2)
Fe4 0.0293(3) 0.0243(3) 0.0313(3) 0.0051(2) 0.0087(2) 0.0034(2)
S1 0.0618(7) 0.0541(7) 0.0468(6) 0.0103(5) 0.0163(6) 0.0054(6)
S2 0.0689(9) 0.0572(7) 0.0520(7) 0.0163(6) 0.0081(6) -0.0040(6)
S3 0.0389(5) 0.0329(4) 0.0266(4) 0.0001(3) 0.0034(4) 0.0030(4)
S4 0.0272(4) 0.0300(4) 0.0392(5) -0.0017(3) 0.0121(4) 0.0004(3)
S5 0.0316(4) 0.0274(4) 0.0258(4) 0.0002(3) 0.0039(3) 0.0013(3)
S6 0.0286(4) 0.0266(4) 0.0358(4) -0.0006(3) 0.0122(4) -0.0003(3)
N1 0.087(4) 0.097(4) 0.076(4) -0.020(3) 0.022(3) -0.023(3)
N2 0.070(3) 0.054(3) 0.095(4) 0.015(3) 0.016(3) -0.002(2)
C1 0.044(2) 0.049(2) 0.056(3) 0.007(2) 0.019(2) 0.011(2)
C2 0.040(2) 0.051(3) 0.059(3) 0.010(2) 0.012(2) 0.012(2)
C3 0.053(3) 0.067(3) 0.069(3) 0.003(3) 0.024(3) -0.002(2)
C4 0.046(3) 0.052(3) 0.061(3) 0.009(2) 0.008(2) 0.008(2)
C5 0.052(3) 0.084(5) 0.128(7) -0.079(5) 0.009(4) 0.001(3)
C6 0.183(10) 0.028(3) 0.090(5) -0.013(3) -0.044(6) -0.001(4)
C7 0.134(7) 0.089(5) 0.093(5) -0.055(4) 0.062(5) -0.084(5)
C8 0.047(3) 0.080(4) 0.094(5) -0.051(4) -0.012(3) -0.001(3)
C9 0.105(5) 0.075(4) 0.048(3) -0.032(3) 0.016(3) -0.029(4)
C10 0.098(5) 0.079(4) 0.066(4) -0.027(3) 0.033(3) -0.063(4)
C11 0.041(3) 0.054(3) 0.084(4) 0.010(3) 0.009(3) -0.019(2)
C12 0.064(3) 0.069(3) 0.055(3) -0.016(3) 0.035(3) -0.036(3)
C13 0.055(3) 0.092(5) 0.128(6) 0.079(5) 0.003(4) -0.024(3)
C14 0.090(5) 0.026(2) 0.208(10) -0.010(4) 0.096(6) -0.014(3)
C15 0.106(5) 0.082(4) 0.062(3) 0.036(3) 0.040(4) 0.073(4)
C16 0.062(4) 0.029(3) 0.263(13) -0.017(5) 0.071(6) 0.004(2)
C17 0.071(4) 0.093(5) 0.107(6) -0.066(5) -0.022(4) 0.046(4)
C18 0.086(4) 0.079(4) 0.058(3) 0.018(3) 0.040(3) 0.052(4)
C19 0.033(2) 0.055(3) 0.083(4) -0.017(3) 0.004(2) 0.014(2)
C20 0.041(3) 0.106(5) 0.102(5) 0.074(5) -0.008(3) 0.005(3)
C21 0.100(5) 0.047(3) 0.043(3) 0.015(2) -0.009(3) 0.009(3)
C22 0.071(4) 0.063(3) 0.059(3) 0.033(3) 0.027(3) 0.013(3)
C23 0.101(5) 0.031(2) 0.067(3) 0.021(2) 0.005(3) -0.009(3)
C24 0.125(6) 0.071(4) 0.069(4) 0.036(3) 0.043(4) 0.070(4)

loop_
_atom_site_label
_atom_site_type_symbol
_atom_site_fract_x
_atom_site_fract_y
_atom_site_fract_z
_atom_site_U_iso_or_equiv
_atom_site_thermal_displace_type
_atom_site_occupancy
_atom_site_calc_flag
_atom_site_refinement_flags
_atom_site_disorder_group
Ni1 Ni 0.5000 0.0000 -0.5000 0.0437(2) Uani 1 d S .
Fe1 Fe 0.13570(5) 0.20897(3) -0.43828(3) 0.03046(15) Uani 1 d . .
Fe2 Fe 0.31530(5) 0.37333(3) -0.37811(3) 0.02833(14) Uani 1 d . .
Fe3 Fe 0.08657(5) 0.38436(3) -0.33522(3) 0.02835(14) Uani 1 d . .
Fe4 Fe 0.26911(5) 0.22041(3) -0.28064(3) 0.02789(14) Uani 1 d . .
S1 S 0.61328(13) 0.04133(8) -0.37948(8) 0.0534(3) Uani 1 d . .
S2 S 0.55276(15) 0.10764(9) -0.56709(9) 0.0598(3) Uani 1 d . .
S3 S 0.12664(9) 0.34667(6) -0.46064(6) 0.0332(2) Uani 1 d . .
S4 S 0.06298(8) 0.24696(6) -0.32383(6) 0.0314(2) Uani 1 d . .
S5 S 0.26729(9) 0.35491(5) -0.25157(5) 0.0285(2) Uani 1 d . .
S6 S 0.33827(9) 0.23862(5) -0.40062(6) 0.0295(2) Uani 1 d . .
N1 N 0.7549(6) 0.2303(4) -0.2737(4) 0.086(2) Uani 1 d . .
N2 N 0.7117(5) 0.3116(3) -0.5228(4) 0.0730(14) Uani 1 d . .
C1 C 0.6577(4) 0.1406(3) -0.4024(3) 0.0481(10) Uani 1 d . .
C2 C 0.6345(4) 0.1685(3) -0.4845(3) 0.0496(11) Uani 1 d . .
C3 C 0.7136(5) 0.1911(4) -0.3320(4) 0.0614(13) Uani 1 d . .
C4 C 0.6777(5) 0.2479(3) -0.5056(4) 0.0535(11) Uani 1 d . .
C5 C 0.1719(6) 0.1169(5) -0.5236(6) 0.089(3) Uani 1 d . .
H5A H 0.2557(6) 0.1036(5) -0.5368(6) 0.106 Uiso 1 calc R .
C6 C 0.1182(11) 0.0804(4) -0.4610(6) 0.110(4) Uani 1 d . .
H6A H 0.1551(11) 0.0362(4) -0.4220(6) 0.132 Uiso 1 calc R .
C7 C -0.0025(9) 0.1158(5) -0.4670(5) 0.100(3) Uani 1 d . .
H7A H -0.0669(9) 0.1010(5) -0.4330(5) 0.120 Uiso 1 calc R .
C8 C -0.0166(6) 0.1716(4) -0.5321(5) 0.077(2) Uani 1 d . .
H8A H -0.0937(6) 0.2040(4) -0.5529(5) 0.092 Uiso 1 calc R .
C9 C 0.0894(7) 0.1723(4) -0.5657(4) 0.076(2) Uani 1 d . .
H9A H 0.1024(7) 0.2050(4) -0.6153(4) 0.091 Uiso 1 calc R .
C10 C 0.4641(7) 0.4537(4) -0.3216(4) 0.079(2) Uani 1 d . .
H10A H 0.4931(7) 0.4617(4) -0.2598(4) 0.095 Uiso 1 calc R .
C11 C 0.5113(5) 0.3964(3) -0.3702(4) 0.0598(14) Uani 1 d . .
H11A H 0.5811(5) 0.3577(3) -0.3500(4) 0.072 Uiso 1 calc R .
C12 C 0.4494(5) 0.4062(4) -0.4529(3) 0.0598(15) Uani 1 d . .
H12A H 0.4672(5) 0.3746(4) -0.5020(3) 0.072 Uiso 1 calc R .
C13 C 0.3631(6) 0.4690(5) -0.4580(6) 0.094(3) Uani 1 d . .
H13A H 0.3096(6) 0.4911(5) -0.5101(6) 0.112 Uiso 1 calc R .
C14 C 0.3729(8) 0.4993(3) -0.3722(7) 0.099(3) Uani 1 d . .
H14A H 0.3261(8) 0.5460(3) -0.3540(7) 0.119 Uiso 1 calc R .
C15 C -0.0421(7) 0.4777(4) -0.3874(4) 0.080(2) Uani 1 d . .
H15A H -0.0627(7) 0.4949(4) -0.4477(4) 0.097 Uiso 1 calc R .
C16 C 0.0528(7) 0.5129(4) -0.3215(9) 0.113(4) Uani 1 d . .
H16A H 0.1110(7) 0.5582(4) -0.3277(9) 0.135 Uiso 1 calc R .
C17 C 0.0426(7) 0.4730(5) -0.2485(6) 0.095(3) Uani 1 d . .
H17A H 0.0948(7) 0.4845(5) -0.1920(6) 0.115 Uiso 1 calc R .
C18 C -0.0498(7) 0.4180(4) -0.2636(4) 0.071(2) Uani 1 d . .
H18A H -0.0775(7) 0.3836(4) -0.2197(4) 0.085 Uiso 1 calc R .
C19 C -0.1045(5) 0.4184(3) -0.3483(4) 0.0579(13) Uani 1 d . .
H19A H -0.1786(5) 0.3859(3) -0.3756(4) 0.070 Uiso 1 calc R .
C20 C 0.4361(5) 0.1771(5) -0.2022(5) 0.086(2) Uani 1 d . .
H20A H 0.5224(5) 0.1990(5) -0.1993(5) 0.103 Uiso 1 calc R .
C21 C 0.3513(7) 0.1992(3) -0.1501(3) 0.066(2) Uani 1 d . .
H21A H 0.3662(7) 0.2411(3) -0.1048(3) 0.080 Uiso 1 calc R .
C22 C 0.2445(6) 0.1510(4) -0.1708(4) 0.0623(15) Uani 1 d . .
H22A H 0.1698(6) 0.1532(4) -0.1432(4) 0.075 Uiso 1 calc R .
C23 C 0.2604(7) 0.0979(3) -0.2353(4) 0.068(2) Uani 1 d . .
H23A H 0.1999(7) 0.0553(3) -0.2609(4) 0.081 Uiso 1 calc R .
C24 C 0.3791(8) 0.1130(4) -0.2558(4) 0.085(3) Uani 1 d . .
H24A H 0.4183(8) 0.0823(4) -0.2973(4) 0.102 Uiso 1 calc R .

loop_
_atom_type_symbol
_atom_type_description
_atom_type_scat_dispersion_real
_atom_type_scat_dispersion_imag
_atom_type_scat_source
C C 0.0033 0.0016 'International Tables Vol C Tables 4.2.6.8 and 6.1.1.4'
H H 0.0000 0.0000 'International Tables Vol C Tables 4.2.6.8 and 6.1.1.4'
N N 0.0061 0.0033 'International Tables Vol C Tables 4.2.6.8 and 6.1.1.4'
S S 0.1246 0.1234 'International Tables Vol C Tables 4.2.6.8 and 6.1.1.4'
Fe Fe 0.3463 0.8444 'International Tables Vol C Tables 4.2.6.8 and 6.1.1.4'
Ni Ni 0.3393 1.1124 'International Tables Vol C Tables 4.2.6.8 and 6.1.1.4'

loop_
_geom_angle_atom_site_label_1
_geom_angle_atom_site_label_2
_geom_angle_atom_site_label_3
_geom_angle
_geom_angle_site_symmetry_1
_geom_angle_site_symmetry_3
_geom_angle_publ_flag
S1 Ni1 S1 180.0 3_654 . ?
S1 Ni1 S2 88.24(5) 3_654 . ?
S1 Ni1 S2 91.76(5) . . ?
S1 Ni1 S2 91.76(5) 3_654 3_654 ?
S1 Ni1 S2 88.24(5) . 3_654 ?
S2 Ni1 S2 180.0 . 3_654 ?
C9 Fe1 C8 37.6(3) . . ?
C9 Fe1 C5 37.5(3) . . ?
C8 Fe1 C5 62.9(2) . . ?
C9 Fe1 C7 63.5(3) . . ?
C8 Fe1 C7 38.0(3) . . ?
C5 Fe1 C7 63.6(3) . . ?
C9 Fe1 C6 63.6(3) . . ?
C8 Fe1 C6 63.8(3) . . ?
C5 Fe1 C6 37.9(3) . . ?
C7 Fe1 C6 38.6(4) . . ?
C9 Fe1 S6 111.8(2) . . ?
C8 Fe1 S6 149.4(2) . . ?
C5 Fe1 S6 92.3(2) . . ?
C7 Fe1 S6 146.7(3) . . ?
C6 Fe1 S6 108.3(3) . . ?
C9 Fe1 S4 146.2(2) . . ?
C8 Fe1 S4 109.0(2) . . ?
C5 Fe1 S4 150.5(3) . . ?
C7 Fe1 S4 92.2(2) . . ?
C6 Fe1 S4 112.6(3) . . ?
S6 Fe1 S4 101.37(4) . . ?
C9 Fe1 S3 97.8(2) . . ?
C8 Fe1 S3 99.9(2) . . ?
C5 Fe1 S3 127.5(3) . . ?
C7 Fe1 S3 132.0(3) . . ?
C6 Fe1 S3 161.1(2) . . ?
S6 Fe1 S3 80.57(4) . . ?
S4 Fe1 S3 80.84(4) . . ?
C9 Fe1 Fe4 158.3(2) . . ?
C8 Fe1 Fe4 155.3(2) . . ?
C5 Fe1 Fe4 121.9(2) . . ?
C7 Fe1 Fe4 119.2(3) . . ?
C6 Fe1 Fe4 104.2(2) . . ?
S6 Fe1 Fe4 52.87(3) . . ?
S4 Fe1 Fe4 53.67(3) . . ?
S3 Fe1 Fe4 94.51(3) . . ?
C12 Fe2 C11 37.9(2) . . ?
C12 Fe2 C10 63.0(2) . . ?
C11 Fe2 C10 37.7(2) . . ?
C12 Fe2 C13 37.8(3) . . ?
C11 Fe2 C13 63.8(2) . . ?
C10 Fe2 C13 63.8(3) . . ?
C12 Fe2 C14 63.8(2) . . ?
C11 Fe2 C14 63.4(2) . . ?
C10 Fe2 C14 37.3(3) . . ?
C13 Fe2 C14 39.3(3) . . ?
C12 Fe2 S5 149.3(2) . . ?
C11 Fe2 S5 111.8(2) . . ?
C10 Fe2 S5 88.9(2) . . ?
C13 Fe2 S5 140.5(3) . . ?
C14 Fe2 S5 101.9(3) . . ?
C12 Fe2 S3 110.8(2) . . ?
C11 Fe2 S3 147.9(2) . . ?
C10 Fe2 S3 152.9(2) . . ?
C13 Fe2 S3 94.8(2) . . ?
C14 Fe2 S3 115.7(3) . . ?
S5 Fe2 S3 99.89(4) . . ?
C12 Fe2 S6 93.0(2) . . ?
C11 Fe2 S6 92.6(2) . . ?
C10 Fe2 S6 125.0(2) . . ?
C13 Fe2 S6 124.9(3) . . ?
C14 Fe2 S6 154.9(2) . . ?
S5 Fe2 S6 93.71(4) . . ?
S3 Fe2 S6 80.22(4) . . ?
C12 Fe2 Fe3 152.4(2) . . ?
C11 Fe2 Fe3 157.2(2) . . ?
C10 Fe2 Fe3 120.0(2) . . ?
C13 Fe2 Fe3 116.0(2) . . ?
C14 Fe2 Fe3 101.2(2) . . ?
S5 Fe2 Fe3 52.34(3) . . ?
S3 Fe2 Fe3 52.59(3) . . ?
S6 Fe2 Fe3 103.89(3) . . ?
C18 Fe3 C19 38.2(2) . . ?
C18 Fe3 C17 36.7(3) . . ?
C19 Fe3 C17 63.3(2) . . ?
C18 Fe3 C15 63.6(2) . . ?
C19 Fe3 C15 38.5(3) . . ?
C17 Fe3 C15 63.7(3) . . ?
C18 Fe3 C16 62.6(3) . . ?
C19 Fe3 C16 64.6(2) . . ?
C17 Fe3 C16 37.1(3) . . ?
C15 Fe3 C16 39.4(3) . . ?
C18 Fe3 S5 110.7(2) . . ?
C19 Fe3 S5 148.9(2) . . ?
C17 Fe3 S5 91.8(2) . . ?
C15 Fe3 S5 146.5(3) . . ?
C16 Fe3 S5 107.4(3) . . ?
C18 Fe3 S3 147.4(2) . . ?
C19 Fe3 S3 109.6(2) . . ?
C17 Fe3 S3 152.5(3) . . ?
C15 Fe3 S3 93.9(2) . . ?
C16 Fe3 S3 115.4(4) . . ?
S5 Fe3 S3 100.95(4) . . ?
C18 Fe3 S4 96.7(2) . . ?
C19 Fe3 S4 98.5(2) . . ?
C17 Fe3 S4 125.6(3) . . ?
C15 Fe3 S4 131.9(3) . . ?
C16 Fe3 S4 159.2(2) . . ?
S5 Fe3 S4 80.42(4) . . ?
S3 Fe3 S4 80.86(4) . . ?
C18 Fe3 Fe2 157.9(2) . . ?
C19 Fe3 Fe2 156.8(2) . . ?
C17 Fe3 Fe2 122.8(3) . . ?
C15 Fe3 Fe2 120.6(2) . . ?
C16 Fe3 Fe2 105.8(2) . . ?
S5 Fe3 Fe2 52.53(3) . . ?
S3 Fe3 Fe2 53.56(3) . . ?
S4 Fe3 Fe2 94.33(3) . . ?
C20 Fe4 C24 39.2(3) . . ?
C20 Fe4 C21 38.3(3) . . ?
C24 Fe4 C21 64.4(3) . . ?
C20 Fe4 C23 64.6(3) . . ?
C24 Fe4 C23 38.4(3) . . ?
C21 Fe4 C23 63.4(2) . . ?
C20 Fe4 C22 63.8(2) . . ?
C24 Fe4 C22 63.7(2) . . ?
C21 Fe4 C22 37.6(2) . . ?
C23 Fe4 C22 37.6(2) . . ?
C20 Fe4 S6 100.0(2) . . ?
C24 Fe4 S6 90.4(2) . . ?
C21 Fe4 S6 136.7(2) . . ?
C23 Fe4 S6 117.7(2) . . ?
C22 Fe4 S6 153.7(2) . . ?
C20 Fe4 S4 158.7(2) . . ?
C24 Fe4 S4 135.0(3) . . ?
C21 Fe4 S4 122.5(2) . . ?
C23 Fe4 S4 100.5(2) . . ?
C22 Fe4 S4 95.1(2) . . ?
S6 Fe4 S4 100.47(4) . . ?
C20 Fe4 S5 104.2(3) . . ?
C24 Fe4 S5 143.2(3) . . ?
C21 Fe4 S5 88.6(2) . . ?
C23 Fe4 S5 147.5(2) . . ?
C22 Fe4 S5 109.9(2) . . ?
S6 Fe4 S5 93.74(4) . . ?
S4 Fe4 S5 80.06(4) . . ?
C20 Fe4 Fe1 141.8(3) . . ?
C24 Fe4 Fe1 107.6(2) . . ?
C21 Fe4 Fe1 164.6(2) . . ?
C23 Fe4 Fe1 101.8(2) . . ?
C22 Fe4 Fe1 127.6(2) . . ?
S6 Fe4 Fe1 52.78(3) . . ?
S4 Fe4 Fe1 52.77(3) . . ?
S5 Fe4 Fe1 103.91(3) . . ?
C1 S1 Ni1 103.4(2) . . ?
C2 S2 Ni1 103.1(2) . . ?
Fe3 S3 Fe2 73.85(4) . . ?
Fe3 S3 Fe1 98.20(4) . . ?
Fe2 S3 Fe1 95.31(4) . . ?
Fe1 S4 Fe4 73.56(3) . . ?
Fe1 S4 Fe3 98.60(4) . . ?
Fe4 S4 Fe3 95.61(4) . . ?
Fe3 S5 Fe2 75.13(3) . . ?
Fe3 S5 Fe4 97.45(4) . . ?
Fe2 S5 Fe4 86.06(4) . . ?
Fe1 S6 Fe4 74.35(3) . . ?
Fe1 S6 Fe2 97.28(4) . . ?
Fe4 S6 Fe2 85.87(4) . . ?
C2 C1 C3 122.3(5) . . ?
C2 C1 S1 120.2(4) . . ?
C3 C1 S1 117.4(4) . . ?
C1 C2 C4 121.2(5) . . ?
C1 C2 S2 120.5(4) . . ?
C4 C2 S2 118.3(4) . . ?
N1 C3 C1 177.1(6) . . ?
N2 C4 C2 179.6(6) . . ?
C9 C5 C6 109.0(7) . . ?
C9 C5 Fe1 70.3(3) . . ?
C6 C5 Fe1 71.9(4) . . ?
C5 C6 C7 106.1(7) . . ?
C5 C6 Fe1 70.2(3) . . ?
C7 C6 Fe1 69.9(3) . . ?
C8 C7 C6 107.2(7) . . ?
C8 C7 Fe1 70.0(3) . . ?
C6 C7 Fe1 71.4(4) . . ?
C9 C8 C7 109.1(7) . . ?
C9 C8 Fe1 71.2(3) . . ?
C7 C8 Fe1 72.0(4) . . ?
C8 C9 C5 108.6(7) . . ?
C8 C9 Fe1 71.2(3) . . ?
C5 C9 Fe1 72.2(4) . . ?
C14 C10 C11 109.7(6) . . ?
C14 C10 Fe2 71.9(4) . . ?
C11 C10 Fe2 70.6(3) . . ?
C12 C11 C10 107.5(6) . . ?
C12 C11 Fe2 70.6(3) . . ?
C10 C11 Fe2 71.7(3) . . ?
C11 C12 C13 110.1(6) . . ?
C11 C12 Fe2 71.5(3) . . ?
C13 C12 Fe2 72.5(3) . . ?
C12 C13 C14 105.8(6) . . ?
C12 C13 Fe2 69.8(3) . . ?
C14 C13 Fe2 70.5(3) . . ?
C10 C14 C13 106.9(6) . . ?
C10 C14 Fe2 70.8(3) . . ?
C13 C14 Fe2 70.1(3) . . ?
C19 C15 C16 106.5(6) . . ?
C19 C15 Fe3 69.9(3) . . ?
C16 C15 Fe3 71.3(3) . . ?
C17 C16 C15 106.0(6) . . ?
C17 C16 Fe3 70.2(3) . . ?
C15 C16 Fe3 69.3(3) . . ?
C18 C17 C16 110.3(7) . . ?
C18 C17 Fe3 70.7(3) . . ?
C16 C17 Fe3 72.7(4) . . ?
C17 C18 C19 110.1(6) . . ?
C17 C18 Fe3 72.6(4) . . ?
C19 C18 Fe3 71.1(3) . . ?
C18 C19 C15 107.1(6) . . ?
C18 C19 Fe3 70.8(3) . . ?
C15 C19 Fe3 71.6(3) . . ?
C21 C20 C24 107.2(6) . . ?
C21 C20 Fe4 71.9(3) . . ?
C24 C20 Fe4 70.5(3) . . ?
C22 C21 C20 108.5(6) . . ?
C22 C21 Fe4 71.7(3) . . ?
C20 C21 Fe4 69.8(3) . . ?
C21 C22 C23 108.9(6) . . ?
C21 C22 Fe4 70.7(3) . . ?
C23 C22 Fe4 70.8(3) . . ?
C22 C23 C24 108.0(6) . . ?
C22 C23 Fe4 71.6(3) . . ?
C24 C23 Fe4 69.8(3) . . ?
C23 C24 C20 107.4(5) . . ?
C23 C24 Fe4 71.8(3) . . ?
C20 C24 Fe4 70.3(3) . . ?

loop_
_geom_bond_atom_site_label_1
_geom_bond_atom_site_label_2
_geom_bond_distance
_geom_bond_site_symmetry_2
_geom_bond_publ_flag
Ni1 S1 2.1669(14) 3_654 ?
Ni1 S1 2.1669(14) . ?
Ni1 S2 2.1735(13) . ?
Ni1 S2 2.1736(13) 3_654 ?
Fe1 C9 2.076(5) . ?
Fe1 C8 2.076(5) . ?
Fe1 C5 2.099(5) . ?
Fe1 C7 2.100(5) . ?
Fe1 C6 2.120(6) . ?
Fe1 S6 2.1840(11) . ?
Fe1 S4 2.1925(10) . ?
Fe1 S3 2.2614(11) . ?
Fe1 Fe4 2.6409(9) . ?
Fe2 C12 2.092(4) . ?
Fe2 C11 2.104(5) . ?
Fe2 C10 2.118(5) . ?
Fe2 C13 2.126(5) . ?
Fe2 C14 2.131(5) . ?
Fe2 S5 2.1834(10) . ?
Fe2 S3 2.2268(11) . ?
Fe2 S6 2.2354(10) . ?
Fe2 Fe3 2.6589(8) . ?
Fe3 C18 2.080(5) . ?
Fe3 C19 2.083(4) . ?
Fe3 C17 2.103(6) . ?
Fe3 C15 2.106(5) . ?
Fe3 C16 2.134(6) . ?
Fe3 S5 2.1777(10) . ?
Fe3 S3 2.1988(10) . ?
Fe3 S4 2.2543(10) . ?
Fe4 C20 2.093(5) . ?
Fe4 C24 2.096(5) . ?
Fe4 C21 2.119(5) . ?
Fe4 C23 2.122(4) . ?
Fe4 C22 2.132(5) . ?
Fe4 S6 2.1867(10) . ?
Fe4 S4 2.2183(10) . ?
Fe4 S5 2.2311(10) . ?
S1 C1 1.736(5) . ?
S2 C2 1.739(5) . ?
N1 C3 1.140(8) . ?
N2 C4 1.146(7) . ?
C1 C2 1.357(7) . ?
C1 C3 1.424(8) . ?
C2 C4 1.428(7) . ?
C5 C9 1.343(11) . ?
C5 C6 1.371(12) . ?
C6 C7 1.396(13) . ?
C7 C8 1.359(11) . ?
C8 C9 1.337(9) . ?
C10 C14 1.358(11) . ?
C10 C11 1.364(9) . ?
C11 C12 1.363(8) . ?
C12 C13 1.365(10) . ?
C13 C14 1.433(12) . ?
C15 C19 1.381(9) . ?
C15 C16 1.430(12) . ?
C16 C17 1.348(12) . ?
C17 C18 1.317(11) . ?
C18 C19 1.361(8) . ?
C20 C21 1.383(10) . ?
C20 C24 1.406(11) . ?
C21 C22 1.369(9) . ?
C22 C23 1.372(9) . ?
C23 C24 1.387(10) . ?
